data_1575677
loop_
_publ_author_name
'Heller, Jan'
'Buch, Christoph D.'
'Virovets, Alexander V.'
'Peresypkina, Eugenia'
'Lerner, Hans-Wolfram'
'Fantuzzi, Felipe'
'Wagner, Matthias'

_publ_section_title
;
 Synthesis of perhalogenated silylboranes (X = Cl, I) and their
 application in regiodivergent alkene silaboration.
;
_journal_issue 43
_journal_name_full 'Chemical science'
_journal_page_first 20329
_journal_page_last 20343
_journal_paper_doi 10.1039/d5sc06234a
_journal_volume 16
_journal_year 2025
_chemical_formula_moiety 'C6 H10 B I5 Si'
_chemical_formula_sum 'C6 H10 B I5 Si'
_chemical_formula_weight 755.54
_chemical_properties_physical Air-sensitive,Moisture-sensitive
_space_group_crystal_system orthorhombic
_space_group_IT_number 29
_space_group_name_Hall 'P 2c -2ac'
_space_group_name_H-M_alt 'P c a 21'
_atom_sites_solution_hydrogens geom
_audit_creation_method SHELXL-2019/3
_audit_update_record
;
2025-07-08 deposited with the CCDC.	2025-09-10 downloaded from the CCDC.
;
_cell_angle_alpha 90
_cell_angle_beta 90
_cell_angle_gamma 90
_cell_formula_units_Z 4
_cell_length_a 15.8306(4)
_cell_length_b 7.30808(16)
_cell_length_c 13.7822(4)
_cell_measurement_reflns_used 7436
_cell_measurement_temperature 173(2)
_cell_measurement_theta_max 27.7820
_cell_measurement_theta_min 2.8330
_cell_volume 1594.48(7)
_computing_cell_refinement 'CrysAlisPro 1.171.42.43a (Rigaku OD, 2022)'
_computing_data_collection 'X-Area (Stoe & Cie, 2001)'
_computing_data_reduction 'CrysAlisPro 1.171.42.43a (Rigaku OD, 2022)'
_computing_publication_material 'IUCr PublCIF online service'
_computing_structure_refinement 'SHELXL-2019/2 (Sheldrick, 2019)'
_computing_structure_solution 'SHELXT (G. M. Sheldrick, 2015)'
_diffrn_ambient_temperature 173(2)
_diffrn_detector 'image plate'
_diffrn_detector_area_resol_mean 6.67
_diffrn_detector_type 'STOE image plate (34 cm diameter)'
_diffrn_measured_fraction_theta_full 0.999
_diffrn_measured_fraction_theta_max 0.999
_diffrn_measurement_device '2-circle goniometer'
_diffrn_measurement_device_type 'STOE IPDS II two-circle-diffractometer'
_diffrn_measurement_method \w
_diffrn_radiation_monochromator mirror
_diffrn_radiation_type MoK\a
_diffrn_radiation_wavelength 0.71073
_diffrn_reflns_av_R_equivalents 0.0513
_diffrn_reflns_av_unetI/netI 0.0418
_diffrn_reflns_Laue_measured_fraction_full 0.999
_diffrn_reflns_Laue_measured_fraction_max 0.999
_diffrn_reflns_limit_h_max 17
_diffrn_reflns_limit_h_min -20
_diffrn_reflns_limit_k_max 9
_diffrn_reflns_limit_k_min -9
_diffrn_reflns_limit_l_max 18
_diffrn_reflns_limit_l_min -18
_diffrn_reflns_number 15001
_diffrn_reflns_point_group_measured_fraction_full 0.999
_diffrn_reflns_point_group_measured_fraction_max 0.999
_diffrn_reflns_theta_full 25.242
_diffrn_reflns_theta_max 27.873
_diffrn_reflns_theta_min 2.787
_diffrn_source 'Genix 3D I\mS microfocus X-ray source'
_exptl_absorpt_coefficient_mu 9.794
_exptl_absorpt_correction_T_max 1.00000
_exptl_absorpt_correction_T_min 0.69895
_exptl_absorpt_correction_type multi-scan
_exptl_absorpt_process_details
;
CrysAlisPro 1.171.42.43a (Rigaku Oxford Diffraction, 2022)
Empirical absorption correction using spherical harmonics,
implemented in SCALE3 ABSPACK scaling algorithm.
;
_exptl_crystal_colour colourless
_exptl_crystal_density_diffrn 3.147
_exptl_crystal_description prism
_exptl_crystal_F_000 1320
_exptl_crystal_size_max 0.190
_exptl_crystal_size_mid 0.070
_exptl_crystal_size_min 0.060
_refine_diff_density_max 0.903
_refine_diff_density_min -0.458
_refine_diff_density_rms 0.135
_refine_ls_abs_structure_details
;
 Refined as an inversion twin.
;
_refine_ls_abs_structure_Flack 0.43(5)
_refine_ls_extinction_method none
_refine_ls_goodness_of_fit_ref 1.066
_refine_ls_hydrogen_treatment constr
_refine_ls_matrix_type full
_refine_ls_number_parameters 119
_refine_ls_number_reflns 3812
_refine_ls_number_restraints 1
_refine_ls_restrained_S_all 1.066
_refine_ls_R_factor_all 0.0265
_refine_ls_R_factor_gt 0.0254
_refine_ls_shift/su_max 0.000
_refine_ls_shift/su_mean 0.000
_refine_ls_structure_factor_coef Fsqd
_refine_ls_weighting_details 'w=1/[\s^2^(Fo^2^)+(0.0216P)^2^] where P=(Fo^2^+2Fc^2^)/3'
_refine_ls_weighting_scheme calc
_refine_ls_wR_factor_gt 0.0564
_refine_ls_wR_factor_ref 0.0569
_reflns_Friedel_coverage 0.918
_reflns_Friedel_fraction_full 0.999
_reflns_Friedel_fraction_max 0.999
_reflns_number_gt 3694
_reflns_number_total 3812
_reflns_threshold_expression 'I > 2\s(I)'
_cod_data_source_file d5sc06234a3.cif
_cod_data_source_block 7_beta_wa3743_JH419
_cod_depositor_comments 'Adding full bibliography for 1575660--1575680.cif.'
_cod_database_code 1575677
_shelx_shelxl_version_number 2019/3
_shelx_space_group_comment
;
The symmetry employed for this shelxl refinement is uniquely defined
by the following loop, which should always be used as a source of
symmetry information in preference to the above space-group names.
They are only intended as comments.
;
_shelx_estimated_absorpt_t_min 0.258
_shelx_estimated_absorpt_t_max 0.591

loop_
_space_group_symop_operation_xyz
'x, y, z'
'-x, -y, z+1/2'
'x+1/2, -y, z'
'-x+1/2, y, z+1/2'

loop_
_atom_site_label
_atom_site_type_symbol
_atom_site_fract_x
_atom_site_fract_y
_atom_site_fract_z
_atom_site_U_iso_or_equiv
_atom_site_adp_type
_atom_site_occupancy
_atom_site_site_symmetry_order
_atom_site_calc_flag
_atom_site_refinement_flags_posn
_atom_site_refinement_flags_adp
_atom_site_refinement_flags_occupancy
_atom_site_disorder_assembly
_atom_site_disorder_group
Si1 Si 0.38230(12) 0.3387(2) 0.50106(14) 0.0204(3) Uani 1 1 d . . . . .
I1 I 0.30224(3) 0.22872(7) 0.64068(5) 0.03753(13) Uani 1 1 d . . . . .
I2 I 0.33693(3) 0.65235(6) 0.47267(5) 0.03895(14) Uani 1 1 d . . . . .
I3 I 0.33731(4) 0.15258(7) 0.36427(4) 0.03697(13) Uani 1 1 d . . . . .
B1 B 0.5508(5) 0.3757(9) 0.4330(6) 0.0223(14) Uani 1 1 d . . . . .
I4 I 0.58548(4) 0.65294(6) 0.40768(4) 0.03620(13) Uani 1 1 d . . . . .
I5 I 0.58985(4) 0.19124(7) 0.32154(4) 0.03901(13) Uani 1 1 d . . . . .
C1 C 0.5000(4) 0.3149(8) 0.5262(5) 0.0198(12) Uani 1 1 d . . . . .
C2 C 0.5187(4) 0.4385(8) 0.6169(5) 0.0242(13) Uani 1 1 d . . . . .
H2A H 0.511366 0.568708 0.598985 0.029 Uiso 1 1 calc R U . . .
H2B H 0.477941 0.409519 0.669095 0.029 Uiso 1 1 calc R U . . .
C3 C 0.6084(5) 0.4081(11) 0.6539(6) 0.0350(16) Uani 1 1 d . . . . .
H3A H 0.649238 0.444551 0.603011 0.042 Uiso 1 1 calc R U . . .
H3B H 0.618317 0.486243 0.711444 0.042 Uiso 1 1 calc R U . . .
C4 C 0.6230(6) 0.2093(11) 0.6809(6) 0.0379(17) Uani 1 1 d . . . . .
H4A H 0.585356 0.175397 0.735328 0.045 Uiso 1 1 calc R U . . .
H4B H 0.682151 0.192984 0.702626 0.045 Uiso 1 1 calc R U . . .
C5 C 0.6058(5) 0.0838(10) 0.5945(6) 0.0339(16) Uani 1 1 d . . . . .
H5A H 0.613020 -0.045212 0.614630 0.041 Uiso 1 1 calc R U . . .
H5B H 0.647148 0.109770 0.542395 0.041 Uiso 1 1 calc R U . . .
C6 C 0.5156(5) 0.1115(8) 0.5549(5) 0.0239(13) Uani 1 1 d . . . . .
H6A H 0.474068 0.074566 0.604955 0.029 Uiso 1 1 calc R U . . .
H6B H 0.507080 0.032404 0.497376 0.029 Uiso 1 1 calc R U . . .

loop_
_atom_site_aniso_label
_atom_site_aniso_U_11
_atom_site_aniso_U_22
_atom_site_aniso_U_33
_atom_site_aniso_U_23
_atom_site_aniso_U_13
_atom_site_aniso_U_12
Si1 0.0212(9) 0.0194(7) 0.0205(8) 0.0022(6) -0.0008(7) 0.0010(6)
I1 0.0239(2) 0.0559(3) 0.0328(2) 0.0142(2) 0.0051(2) -0.0047(2)
I2 0.0342(3) 0.0233(2) 0.0594(4) 0.0070(2) 0.0046(3) 0.00933(17)
I3 0.0425(3) 0.0358(3) 0.0326(2) -0.0059(2) -0.0153(2) 0.0023(2)
B1 0.024(4) 0.020(3) 0.022(3) -0.001(3) 0.003(3) 0.000(3)
I4 0.0452(3) 0.0247(2) 0.0387(3) 0.00393(19) 0.0143(2) -0.00713(18)
I5 0.0522(3) 0.0340(2) 0.0309(2) -0.0072(2) 0.0153(2) 0.0044(2)
C1 0.019(3) 0.019(2) 0.021(3) 0.001(2) -0.002(2) 0.003(2)
C2 0.028(3) 0.024(3) 0.020(3) -0.001(2) 0.000(2) -0.003(2)
C3 0.035(4) 0.040(4) 0.030(4) -0.003(3) -0.007(3) -0.005(3)
C4 0.029(4) 0.052(4) 0.033(4) 0.008(4) -0.014(3) -0.001(4)
C5 0.028(4) 0.036(4) 0.038(4) 0.009(3) -0.006(3) 0.008(3)
C6 0.029(3) 0.018(2) 0.025(3) 0.003(2) 0.001(3) 0.001(2)

loop_
_atom_type_symbol
_atom_type_description
_atom_type_scat_dispersion_real
_atom_type_scat_dispersion_imag
_atom_type_scat_source
C C 0.0033 0.0016 'International Tables Vol C Tables 4.2.6.8 and 6.1.1.4'
H H 0.0000 0.0000 'International Tables Vol C Tables 4.2.6.8 and 6.1.1.4'
B B 0.0013 0.0007 'International Tables Vol C Tables 4.2.6.8 and 6.1.1.4'
Si Si 0.0817 0.0704 'International Tables Vol C Tables 4.2.6.8 and 6.1.1.4'
I I -0.4742 1.8119 'International Tables Vol C Tables 4.2.6.8 and 6.1.1.4'

loop_
_geom_angle_atom_site_label_1
_geom_angle_atom_site_label_2
_geom_angle_atom_site_label_3
_geom_angle
_geom_angle_site_symmetry_1
_geom_angle_site_symmetry_3
_geom_angle_publ_flag
C1 Si1 I3 112.1(2) . . ?
C1 Si1 I2 113.84(19) . . ?
I3 Si1 I2 108.40(7) . . ?
C1 Si1 I1 109.6(2) . . ?
I3 Si1 I1 105.97(7) . . ?
I2 Si1 I1 106.48(7) . . ?
C1 B1 I4 122.2(5) . . ?
C1 B1 I5 123.7(4) . . ?
I4 B1 I5 114.1(3) . . ?
C6 C1 C2 108.5(5) . . ?
C6 C1 B1 113.2(5) . . ?
C2 C1 B1 112.9(5) . . ?
C6 C1 Si1 106.7(4) . . ?
C2 C1 Si1 106.1(4) . . ?
B1 C1 Si1 109.0(5) . . ?
C3 C2 C1 111.0(6) . . ?
C3 C2 H2A 109.4 . . ?
C1 C2 H2A 109.4 . . ?
C3 C2 H2B 109.4 . . ?
C1 C2 H2B 109.4 . . ?
H2A C2 H2B 108.0 . . ?
C4 C3 C2 111.3(6) . . ?
C4 C3 H3A 109.4 . . ?
C2 C3 H3A 109.4 . . ?
C4 C3 H3B 109.4 . . ?
C2 C3 H3B 109.4 . . ?
H3A C3 H3B 108.0 . . ?
C3 C4 C5 110.9(6) . . ?
C3 C4 H4A 109.5 . . ?
C5 C4 H4A 109.5 . . ?
C3 C4 H4B 109.5 . . ?
C5 C4 H4B 109.5 . . ?
H4A C4 H4B 108.1 . . ?
C4 C5 C6 111.3(6) . . ?
C4 C5 H5A 109.4 . . ?
C6 C5 H5A 109.4 . . ?
C4 C5 H5B 109.4 . . ?
C6 C5 H5B 109.4 . . ?
H5A C5 H5B 108.0 . . ?
C5 C6 C1 111.2(6) . . ?
C5 C6 H6A 109.4 . . ?
C1 C6 H6A 109.4 . . ?
C5 C6 H6B 109.4 . . ?
C1 C6 H6B 109.4 . . ?
H6A C6 H6B 108.0 . . ?

loop_
_geom_bond_atom_site_label_1
_geom_bond_atom_site_label_2
_geom_bond_distance
_geom_bond_site_symmetry_2
_geom_bond_publ_flag
Si1 C1 1.903(7) . ?
Si1 I3 2.4313(19) . ?
Si1 I2 2.4340(16) . ?
Si1 I1 2.4402(19) . ?
B1 C1 1.579(10) . ?
B1 I4 2.128(7) . ?
B1 I5 2.135(7) . ?
C1 C6 1.558(8) . ?
C1 C2 1.570(9) . ?
C2 C3 1.525(10) . ?
C2 H2A 0.9900 . ?
C2 H2B 0.9900 . ?
C3 C4 1.518(11) . ?
C3 H3A 0.9900 . ?
C3 H3B 0.9900 . ?
C4 C5 1.528(12) . ?
C4 H4A 0.9900 . ?
C4 H4B 0.9900 . ?
C5 C6 1.542(10) . ?
C5 H5A 0.9900 . ?
C5 H5B 0.9900 . ?
C6 H6A 0.9900 . ?
C6 H6B 0.9900 . ?

loop_
_geom_torsion_atom_site_label_1
_geom_torsion_atom_site_label_2
_geom_torsion_atom_site_label_3
_geom_torsion_atom_site_label_4
_geom_torsion
_geom_torsion_site_symmetry_1
_geom_torsion_site_symmetry_2
_geom_torsion_site_symmetry_3
_geom_torsion_site_symmetry_4
_geom_torsion_publ_flag
I4 B1 C1 C6 -154.1(5) . . . . ?
I5 B1 C1 C6 26.5(8) . . . . ?
I4 B1 C1 C2 -30.3(8) . . . . ?
I5 B1 C1 C2 150.3(5) . . . . ?
I4 B1 C1 Si1 87.3(6) . . . . ?
I5 B1 C1 Si1 -92.1(5) . . . . ?
C6 C1 C2 C3 56.8(7) . . . . ?
B1 C1 C2 C3 -69.5(7) . . . . ?
Si1 C1 C2 C3 171.2(5) . . . . ?
C1 C2 C3 C4 -58.3(8) . . . . ?
C2 C3 C4 C5 57.4(9) . . . . ?
C3 C4 C5 C6 -56.4(9) . . . . ?
C4 C5 C6 C1 56.7(8) . . . . ?
C2 C1 C6 C5 -55.9(7) . . . . ?
B1 C1 C6 C5 70.2(8) . . . . ?
Si1 C1 C6 C5 -169.9(5) . . . . ?
